data_2218894
loop_
_publ_author_name
'Yu, Fei'
'Li, Zhong-Shu'
'Sun, Bai-Wang'

_publ_section_title
<i>catena</i>-Poly[[bis(3-benzoylpyridine-\k<i>N</i>)zinc(II)]-di-\m-dicyanamido-\k^4^<i>N</i>^1^:<i>N</i>^5^]
_journal_coeditor_code BQ2086
_journal_issue 8
_journal_name_full 'Acta Crystallographica Section E'
_journal_page_first m993
_journal_paper_doi 10.1107/S1600536808019880
_journal_volume 64
_journal_year 2008
_chemical_formula_iupac '[Zn (C2 N3)2 (C12 H9 N O)2]'
_chemical_formula_moiety 'C28 H18 N8 O2 Zn'
_chemical_formula_sum 'C28 H18 N8 O2 Zn'
_chemical_formula_weight 563.89
_chemical_name_systematic
;
<i>catena</i>-Poly[[bis(3-benzoylpyridine-\k<i>N</i>)zinc(II)]-
di-\m-dicyanamido-\k^4^<i>N</i>^1^:<i>N</i>^5^]
;
_space_group_IT_number 14
_symmetry_cell_setting monoclinic
_symmetry_space_group_name_Hall '-P 2ybc'
_symmetry_space_group_name_H-M 'P 1 21/c 1'
_atom_sites_solution_hydrogens geom
_atom_sites_solution_primary direct
_atom_sites_solution_secondary difmap
_audit_creation_method SHELXL-97
_cell_angle_alpha 90.00
_cell_angle_beta 98.399(16)
_cell_angle_gamma 90.00
_cell_formula_units_Z 2
_cell_length_a 6.463(4)
_cell_length_b 7.490(4)
_cell_length_c 26.300(15)
_cell_measurement_reflns_used 2637
_cell_measurement_temperature 293(2)
_cell_measurement_theta_max 27.4758
_cell_measurement_theta_min 3.1316
_cell_volume 1259.5(13)
_computing_cell_refinement 'CrystalClear (Rigaku, 2005)'
_computing_data_collection 'CrystalClear (Rigaku, 2005)'
_computing_data_reduction 'CrystalClear (Rigaku, 2005)'
_computing_molecular_graphics 'SHELXTL (Sheldrick, 2008)'
_computing_publication_material 'SHELXTL (Sheldrick, 2008)'
_computing_structure_refinement 'SHELXL97 (Sheldrick, 2008)'
_computing_structure_solution 'SHELXS97 (Sheldrick, 2008)'
_diffrn_ambient_temperature 293(2)
_diffrn_detector_area_resol_mean 8.192
_diffrn_measured_fraction_theta_full 0.996
_diffrn_measured_fraction_theta_max 0.996
_diffrn_measurement_device_type 'Rigaku Scxmini 1K CCD area-detector diffractometer'
_diffrn_measurement_method 'thin-slice \w'
_diffrn_radiation_monochromator graphite
_diffrn_radiation_source 'fine-focus sealed tube'
_diffrn_radiation_type MoK\a
_diffrn_radiation_wavelength 0.71073
_diffrn_reflns_av_R_equivalents 0.0452
_diffrn_reflns_av_sigmaI/netI 0.0353
_diffrn_reflns_limit_h_max 8
_diffrn_reflns_limit_h_min -8
_diffrn_reflns_limit_k_max 9
_diffrn_reflns_limit_k_min -9
_diffrn_reflns_limit_l_max 33
_diffrn_reflns_limit_l_min -34
_diffrn_reflns_number 12079
_diffrn_reflns_theta_full 27.48
_diffrn_reflns_theta_max 27.48
_diffrn_reflns_theta_min 3.13
_diffrn_standards_number 0
_exptl_absorpt_coefficient_mu 1.019
_exptl_absorpt_correction_T_max 1.0000
_exptl_absorpt_correction_T_min 0.8667
_exptl_absorpt_correction_type multi-scan
_exptl_absorpt_process_details '(CrystalClear; Rigaku, 2005)'
_exptl_crystal_colour Colorless
_exptl_crystal_density_diffrn 1.487
_exptl_crystal_density_method 'not measured'
_exptl_crystal_description Block
_exptl_crystal_F_000 576
_exptl_crystal_size_max 0.0700
_exptl_crystal_size_mid 0.0400
_exptl_crystal_size_min 0.0300
_refine_diff_density_max 0.599
_refine_diff_density_min -0.564
_refine_ls_extinction_method none
_refine_ls_goodness_of_fit_ref 1.087
_refine_ls_hydrogen_treatment constr
_refine_ls_matrix_type full
_refine_ls_number_parameters 178
_refine_ls_number_reflns 2880
_refine_ls_number_restraints 0
_refine_ls_restrained_S_all 1.087
_refine_ls_R_factor_all 0.0646
_refine_ls_R_factor_gt 0.0496
_refine_ls_shift/su_max 0.000
_refine_ls_shift/su_mean 0.000
_refine_ls_structure_factor_coef Fsqd
_refine_ls_weighting_details 'calc w=1/[\s^2^(Fo^2^)+(0.0563P)^2^+0.6329P] where P=(Fo^2^+2Fc^2^)/3'
_refine_ls_weighting_scheme calc
_refine_ls_wR_factor_gt 0.1206
_refine_ls_wR_factor_ref 0.1291
_reflns_number_gt 2342
_reflns_number_total 2880
_reflns_threshold_expression I>2\s(I)
_cod_data_source_file bq2086.cif
_cod_data_source_block I
_cod_depositor_comments
;
The following automatic conversions were performed:
'_exptl_absorpt_correction_type' value 'Multi-scan' changed to
'multi-scan' according to
'/home/saulius/struct/CIF-dictionaries/cif_core.dic' dictionary named
'cif_core.dic' version 2.4.1 from 2010-06-29.

Automatic conversion script
Id: cif_fix_enum 1527 2010-12-29 10:47:43Z saulius 

The following automatic conversions were performed:

'_exptl_absorpt_correction_type' value 'Multi-scan' changed to
'multi-scan' according to
/home/saulius/struct/CIF-dictionaries/cif_core.dic dictionary named
'cif_core.dic' version 2.4.1 from 2010-06-29.

Automatic conversion script
Id: cif_fix_values 1715 2011-07-08 13:25:40Z adriana 
;
_cod_original_sg_symbol_H-M 'P 21/c'
_cod_database_code 2218894
_cod_database_fobs_code 2218894

loop_
_symmetry_equiv_pos_as_xyz
'x, y, z'
'-x, y+1/2, -z+1/2'
'-x, -y, -z'
'x, -y-1/2, z-1/2'

loop_
_atom_site_type_symbol
_atom_site_label
_atom_site_fract_x
_atom_site_fract_y
_atom_site_fract_z
_atom_site_U_iso_or_equiv
_atom_site_adp_type
_atom_site_calc_flag
_atom_site_refinement_flags
_atom_site_occupancy
Zn Zn1 0.5000 -0.5000 0.0000 0.03523(16) Uani d S 1
O O1 0.1648(4) -0.5269(5) -0.20379(11) 0.1080(15) Uani d . 1
N N2 0.7192(4) -0.2827(3) 0.01736(10) 0.0467(6) Uani d . 1
N N3 0.7294(4) -0.6966(3) 0.03187(9) 0.0441(6) Uani d . 1
N N4 0.5973(4) -0.5346(3) -0.07500(9) 0.0374(5) Uani d . 1
N N5 0.8571(7) -0.9980(3) 0.05024(17) 0.0911(15) Uani d . 1
C C1 0.7821(4) -0.8411(4) 0.03808(11) 0.0405(6) Uani d . 1
C C2 0.7750(4) -0.1441(4) 0.03062(11) 0.0411(6) Uani d . 1
C C4 0.7925(4) -0.5898(4) -0.07850(11) 0.0442(7) Uani d . 1
H H4A 0.8899 -0.5924 -0.0487 0.053 Uiso calc R 1
C C5 0.8557(5) -0.6427(4) -0.12406(11) 0.0488(7) Uani d . 1
H H5C 0.9914 -0.6831 -0.1247 0.059 Uiso calc R 1
C C6 0.7130(5) -0.6347(4) -0.16892(11) 0.0465(7) Uani d . 1
H H6A 0.7504 -0.6728 -0.2000 0.056 Uiso calc R 1
C C7 0.5141(5) -0.5690(4) -0.16669(11) 0.0435(6) Uani d . 1
C C8 0.4633(4) -0.5223(3) -0.11864(11) 0.0395(6) Uani d . 1
H H8A 0.3290 -0.4805 -0.1169 0.047 Uiso calc R 1
C C9 0.3436(5) -0.5503(5) -0.21175(12) 0.0568(8) Uani d . 1
C C10 0.3845(5) -0.5665(4) -0.26610(11) 0.0491(7) Uani d . 1
C C11 0.5699(6) -0.5147(4) -0.28267(13) 0.0553(8) Uani d . 1
H H11A 0.6808 -0.4735 -0.2591 0.066 Uiso calc R 1
C C12 0.2197(6) -0.6285(5) -0.30199(13) 0.0635(9) Uani d . 1
H H12A 0.0948 -0.6634 -0.2913 0.076 Uiso calc R 1
C C13 0.2419(8) -0.6382(5) -0.35361(14) 0.0783(13) Uani d . 1
H H13A 0.1321 -0.6804 -0.3774 0.094 Uiso calc R 1
C C14 0.4252(8) -0.5857(6) -0.36965(15) 0.0811(14) Uani d . 1
H H14A 0.4386 -0.5915 -0.4043 0.097 Uiso calc R 1
C C15 0.5896(8) -0.5245(5) -0.33469(14) 0.0707(12) Uani d . 1
H H15A 0.7137 -0.4898 -0.3458 0.085 Uiso calc R 1

loop_
_atom_site_aniso_label
_atom_site_aniso_U_11
_atom_site_aniso_U_22
_atom_site_aniso_U_33
_atom_site_aniso_U_12
_atom_site_aniso_U_13
_atom_site_aniso_U_23
Zn1 0.0407(3) 0.0283(2) 0.0361(3) 0.00125(17) 0.00358(18) -0.00050(17)
O1 0.0444(14) 0.232(5) 0.0468(15) 0.0126(19) 0.0035(12) -0.0020(19)
N2 0.0456(13) 0.0353(13) 0.0569(15) -0.0031(10) 0.0002(11) -0.0015(11)
N3 0.0486(14) 0.0348(13) 0.0479(14) 0.0061(10) 0.0033(11) 0.0023(10)
N4 0.0400(12) 0.0358(12) 0.0364(11) 0.0012(9) 0.0055(9) 0.0000(9)
N5 0.097(3) 0.0326(15) 0.121(3) 0.0078(15) -0.060(2) -0.0090(15)
C1 0.0391(14) 0.0354(15) 0.0438(15) 0.0003(11) -0.0044(12) -0.0041(11)
C2 0.0414(15) 0.0348(15) 0.0444(15) 0.0057(12) -0.0024(12) 0.0006(12)
C4 0.0394(14) 0.0520(18) 0.0407(15) 0.0017(13) 0.0047(12) 0.0034(13)
C5 0.0421(15) 0.0588(19) 0.0459(16) 0.0102(14) 0.0078(13) 0.0037(14)
C6 0.0481(16) 0.0505(17) 0.0432(15) 0.0007(13) 0.0142(13) -0.0029(13)
C7 0.0442(15) 0.0478(16) 0.0387(15) -0.0025(13) 0.0065(12) -0.0015(12)
C8 0.0390(14) 0.0392(15) 0.0402(14) 0.0013(11) 0.0052(11) 0.0001(11)
C9 0.0495(18) 0.079(2) 0.0413(17) 0.0025(17) 0.0050(14) 0.0018(16)
C10 0.0579(19) 0.0500(17) 0.0378(15) 0.0099(15) 0.0017(13) -0.0014(13)
C11 0.071(2) 0.0519(19) 0.0445(17) 0.0105(16) 0.0125(16) 0.0005(14)
C12 0.068(2) 0.066(2) 0.0512(19) 0.0146(18) -0.0106(16) -0.0011(16)
C13 0.105(3) 0.072(3) 0.048(2) 0.034(2) -0.021(2) -0.0112(18)
C14 0.119(4) 0.081(3) 0.043(2) 0.044(3) 0.011(2) 0.0005(19)
C15 0.097(3) 0.070(3) 0.049(2) 0.028(2) 0.025(2) 0.0075(17)

loop_
_atom_type_symbol
_atom_type_description
_atom_type_scat_dispersion_real
_atom_type_scat_dispersion_imag
_atom_type_scat_source
C C 0.0033 0.0016 'International Tables Vol C Tables 4.2.6.8 and 6.1.1.4'
H H 0.0000 0.0000 'International Tables Vol C Tables 4.2.6.8 and 6.1.1.4'
N N 0.0061 0.0033 'International Tables Vol C Tables 4.2.6.8 and 6.1.1.4'
O O 0.0106 0.0060 'International Tables Vol C Tables 4.2.6.8 and 6.1.1.4'
Zn Zn 0.2839 1.4301 'International Tables Vol C Tables 4.2.6.8 and 6.1.1.4'

loop_
_geom_angle_atom_site_label_1
_geom_angle_atom_site_label_2
_geom_angle_atom_site_label_3
_geom_angle_site_symmetry_1
_geom_angle_site_symmetry_3
_geom_angle
_geom_angle_publ_flag
N2 Zn1 N2 . 3_645 180.00(9) ?
N2 Zn1 N3 . 3_645 87.73(11) ?
N2 Zn1 N3 3_645 3_645 92.27(11) ?
N2 Zn1 N3 . . 92.27(11) y
N2 Zn1 N3 3_645 . 87.73(11) ?
N3 Zn1 N3 3_645 . 180.0 ?
N2 Zn1 N4 . . 90.79(9) y
N2 Zn1 N4 3_645 . 89.21(9) ?
N3 Zn1 N4 3_645 . 90.13(9) ?
N3 Zn1 N4 . . 89.87(9) y
N2 Zn1 N4 . 3_645 89.21(9) ?
N2 Zn1 N4 3_645 3_645 90.79(9) ?
N3 Zn1 N4 3_645 3_645 89.87(9) ?
N3 Zn1 N4 . 3_645 90.13(9) ?
N4 Zn1 N4 . 3_645 180.00(4) ?
C2 N2 Zn1 . . 157.0(2) ?
C1 N3 Zn1 . . 150.9(2) ?
C8 N4 C4 . . 117.4(2) ?
C8 N4 Zn1 . . 122.30(19) ?
C4 N4 Zn1 . . 119.90(18) ?
C2 N5 C1 1_545 . 123.7(3) ?
N3 C1 N5 . . 172.8(3) ?
N2 C2 N5 . 1_565 172.0(3) ?
N4 C4 C5 . . 123.2(3) ?
N4 C4 H4A . . 118.4 ?
C5 C4 H4A . . 118.4 ?
C4 C5 C6 . . 118.8(3) ?
C4 C5 H5C . . 120.6 ?
C6 C5 H5C . . 120.6 ?
C7 C6 C5 . . 119.0(3) ?
C7 C6 H6A . . 120.5 ?
C5 C6 H6A . . 120.5 ?
C6 C7 C8 . . 118.0(3) ?
C6 C7 C9 . . 125.3(3) ?
C8 C7 C9 . . 116.6(3) ?
N4 C8 C7 . . 123.5(3) ?
N4 C8 H8A . . 118.3 ?
C7 C8 H8A . . 118.3 ?
O1 C9 C10 . . 118.7(3) ?
O1 C9 C7 . . 118.9(3) ?
C10 C9 C7 . . 122.3(3) ?
C11 C10 C12 . . 119.3(3) ?
C11 C10 C9 . . 123.9(3) ?
C12 C10 C9 . . 116.7(3) ?
C10 C11 C15 . . 120.0(4) ?
C10 C11 H11A . . 120.0 ?
C15 C11 H11A . . 120.0 ?
C13 C12 C10 . . 120.1(4) ?
C13 C12 H12A . . 120.0 ?
C10 C12 H12A . . 120.0 ?
C14 C13 C12 . . 120.2(4) ?
C14 C13 H13A . . 119.9 ?
C12 C13 H13A . . 119.9 ?
C13 C14 C15 . . 120.4(4) ?
C13 C14 H14A . . 119.8 ?
C15 C14 H14A . . 119.8 ?
C14 C15 C11 . . 120.0(4) ?
C14 C15 H15A . . 120.0 ?
C11 C15 H15A . . 120.0 ?

loop_
_geom_bond_atom_site_label_1
_geom_bond_atom_site_label_2
_geom_bond_site_symmetry_2
_geom_bond_distance
_geom_bond_publ_flag
Zn1 N2 . 2.162(3) y
Zn1 N2 3_645 2.162(3) ?
Zn1 N3 3_645 2.169(2) ?
Zn1 N3 . 2.169(2) y
Zn1 N4 . 2.172(3) y
Zn1 N4 3_645 2.172(3) ?
O1 C9 . 1.217(4) ?
N2 C2 . 1.137(4) ?
N3 C1 . 1.139(4) ?
N4 C8 . 1.337(4) ?
N4 C4 . 1.343(4) ?
N5 C2 1_545 1.290(4) ?
N5 C1 . 1.293(4) ?
C2 N5 1_565 1.290(4) ?
C4 C5 . 1.379(4) ?
C4 H4A . 0.9300 ?
C5 C6 . 1.389(4) ?
C5 H5C . 0.9300 ?
C6 C7 . 1.385(4) ?
C6 H6A . 0.9300 ?
C7 C8 . 1.396(4) ?
C7 C9 . 1.502(4) ?
C8 H8A . 0.9300 ?
C9 C10 . 1.496(4) ?
C10 C11 . 1.389(5) ?
C10 C12 . 1.395(5) ?
C11 C15 . 1.395(5) ?
C11 H11A . 0.9300 ?
C12 C13 . 1.388(5) ?
C12 H12A . 0.9300 ?
C13 C14 . 1.372(6) ?
C13 H13A . 0.9300 ?
C14 C15 . 1.378(6) ?
C14 H14A . 0.9300 ?
C15 H15A . 0.9300 ?

loop_
_geom_torsion_atom_site_label_1
_geom_torsion_atom_site_label_2
_geom_torsion_atom_site_label_3
_geom_torsion_atom_site_label_4
_geom_torsion_site_symmetry_1
_geom_torsion
N3 Zn1 N2 C2 3_645 40.5(6)
N3 Zn1 N2 C2 . -139.5(6)
N4 Zn1 N2 C2 . 130.6(6)
N4 Zn1 N2 C2 3_645 -49.4(6)
N2 Zn1 N3 C1 . -168.8(5)
N2 Zn1 N3 C1 3_645 11.2(5)
N4 Zn1 N3 C1 . -78.0(5)
N4 Zn1 N3 C1 3_645 102.0(5)
N2 Zn1 N4 C8 3_645 58.2(2)
N3 Zn1 N4 C8 3_645 -34.0(2)
N3 Zn1 N4 C8 . 146.0(2)
N2 Zn1 N4 C4 . 65.9(2)
N2 Zn1 N4 C4 3_645 -114.1(2)
N3 Zn1 N4 C4 3_645 153.6(2)
N3 Zn1 N4 C4 . -26.4(2)
C8 N4 C4 C5 . -3.7(4)
Zn1 N4 C4 C5 . 169.0(2)
N4 C4 C5 C6 . 1.7(5)
C4 C5 C6 C7 . 1.8(5)
C5 C6 C7 C8 . -3.2(5)
C5 C6 C7 C9 . 179.4(3)
C4 N4 C8 C7 . 2.1(4)
Zn1 N4 C8 C7 . -170.4(2)
C6 C7 C8 N4 . 1.3(4)
C9 C7 C8 N4 . 178.9(3)
C6 C7 C9 O1 . 164.8(4)
C8 C7 C9 O1 . -12.6(5)
C6 C7 C9 C10 . -12.8(5)
C8 C7 C9 C10 . 169.8(3)
O1 C9 C10 C11 . 150.0(4)
C7 C9 C10 C11 . -32.4(5)
O1 C9 C10 C12 . -26.4(5)
C7 C9 C10 C12 . 151.2(3)
C12 C10 C11 C15 . 0.2(5)
C9 C10 C11 C15 . -176.1(3)
C11 C10 C12 C13 . 0.1(5)
C9 C10 C12 C13 . 176.6(3)
C10 C12 C13 C14 . -0.5(6)
C12 C13 C14 C15 . 0.6(6)
C13 C14 C15 C11 . -0.4(6)
C10 C11 C15 C14 . 0.0(5)
